data_7124860
loop_
_publ_author_name
'Elsayed Moussa, M.'
'Attenberger, B.'
'Peresypkina, E. V.'
'Fleischmann, M.'
'Bal\'azs, G'
'Scheer, M.'

_publ_section_title
;
 Facile synthesis of one-dimensional organometallic-organic hybrid
 polymers based on a diphosphorus complex and flexible bipyridyl linkers.
;
_journal_issue 65
_journal_name_full 'Chemical communications (Cambridge, England)'
_journal_page_first 10004
_journal_page_last 10007
_journal_paper_doi 10.1039/c6cc05224j
_journal_volume 52
_journal_year 2016
_chemical_formula_moiety 'C28 H22 Cu Mo2 N2 O8 P2, B F4 , 0.1(C H2 Cl2)'
_chemical_formula_structural '[Cu (Mo2 P2 (Cp)2 (C O)4) (C12 H12 N2 O4)](B F4) * 0.1(C H2 Cl2)'
_chemical_formula_sum 'C28.1 H22.2 B Cl0.2 Cu F4 Mo2 N2 O8 P2'
_chemical_formula_weight 927.14
_space_group_IT_number 2
_space_group_name_Hall '-P 1'
_space_group_name_H-M_alt 'P -1'
_symmetry_cell_setting triclinic
_symmetry_space_group_name_Hall '-P 1'
_symmetry_space_group_name_H-M 'P -1'
_atom_sites_solution_hydrogens geom
_atom_sites_solution_primary direct
_atom_sites_solution_secondary difmap
_audit_creation_method SHELXL-97
_audit_update_record
;
2016-06-21 deposited with the CCDC.
2016-07-19 downloaded from the CCDC.
;
_cell_angle_alpha 107.454(2)
_cell_angle_beta 109.734(2)
_cell_angle_gamma 92.922(2)
_cell_formula_units_Z 2
_cell_length_a 11.0510(3)
_cell_length_b 12.9411(3)
_cell_length_c 14.5125(4)
_cell_measurement_reflns_used 22254
_cell_measurement_temperature 150(2)
_cell_measurement_theta_max 73.6240
_cell_measurement_theta_min 3.4410
_cell_volume 1836.64(9)
_computing_cell_refinement
;
CrysAlisPro, Agilent Technologies,
Version 1.171.36.28 (release 01-02-2013 CrysAlis171 .NET)
(compiled Feb  1 2013,16:14:44)
;
_computing_data_collection
;
CrysAlisPro, Agilent Technologies,
Version 1.171.36.28 (release 01-02-2013 CrysAlis171 .NET)
(compiled Feb  1 2013,16:14:44)
;
_computing_data_reduction
;
CrysAlisPro, Agilent Technologies,
Version 1.171.36.28 (release 01-02-2013 CrysAlis171 .NET)
(compiled Feb  1 2013,16:14:44)
;
_computing_structure_refinement 'SHELXL-97 (Sheldrick, 2008)'
_computing_structure_solution 'SHELXS-97 (Sheldrick, 2008)'
_diffrn_ambient_temperature 150(2)
_diffrn_detector_area_resol_mean 10.3546
_diffrn_measured_fraction_theta_full 0.996
_diffrn_measured_fraction_theta_max 0.962
_diffrn_measurement_device_type 'SuperNova, Single source at offset, Atlas'
_diffrn_measurement_method '\w scans'
_diffrn_radiation_monochromator mirror
_diffrn_radiation_source 'SuperNova (Cu) X-ray Source'
_diffrn_radiation_type CuK\a
_diffrn_radiation_wavelength 1.54178
_diffrn_reflns_av_R_equivalents 0.0379
_diffrn_reflns_av_sigmaI/netI 0.0198
_diffrn_reflns_limit_h_max 13
_diffrn_reflns_limit_h_min -13
_diffrn_reflns_limit_k_max 15
_diffrn_reflns_limit_k_min -14
_diffrn_reflns_limit_l_max 17
_diffrn_reflns_limit_l_min -17
_diffrn_reflns_number 41379
_diffrn_reflns_theta_full 67.50
_diffrn_reflns_theta_max 74.09
_diffrn_reflns_theta_min 3.44
_exptl_absorpt_coefficient_mu 7.735
_exptl_absorpt_correction_T_max 0.622
_exptl_absorpt_correction_T_min 0.322
_exptl_absorpt_correction_type analytical
_exptl_absorpt_process_details
;
CrysAlisPro, Agilent Technologies,
Version 1.171.36.28 (release 01-02-2013 CrysAlis171 .NET)
(compiled Feb  1 2013,16:14:44)
Analytical numeric absorption correction using a multifaceted crystal
			model based on expressions derived by R.C. Clark & J.S. Reid.
(Clark, R. C. & Reid, J. S. (1995). Acta Cryst. A51, 887-897)
;
_exptl_crystal_colour red
_exptl_crystal_density_diffrn 1.676
_exptl_crystal_density_method 'not measured'
_exptl_crystal_description 'rhombic plate'
_exptl_crystal_F_000 912
_exptl_crystal_size_max 0.2619
_exptl_crystal_size_mid 0.1259
_exptl_crystal_size_min 0.0892
_refine_diff_density_max 1.801
_refine_diff_density_min -0.579
_refine_diff_density_rms 0.169
_refine_ls_extinction_method none
_refine_ls_goodness_of_fit_ref 1.073
_refine_ls_hydrogen_treatment constr
_refine_ls_matrix_type full
_refine_ls_number_parameters 660
_refine_ls_number_reflns 7184
_refine_ls_number_restraints 0
_refine_ls_restrained_S_all 1.073
_refine_ls_R_factor_all 0.0627
_refine_ls_R_factor_gt 0.0554
_refine_ls_shift/su_max 0.000
_refine_ls_shift/su_mean 0.000
_refine_ls_structure_factor_coef Fsqd
_refine_ls_weighting_details 'calc w=1/[\s^2^(Fo^2^)+(0.1518P)^2^+0.4556P] where P=(Fo^2^+2Fc^2^)/3'
_refine_ls_weighting_scheme calc
_refine_ls_wR_factor_gt 0.1845
_refine_ls_wR_factor_ref 0.1932
_reflns_number_gt 6020
_reflns_number_total 7184
_reflns_threshold_expression >2sigma(I)
_cod_data_source_file c6cc05224j2.cif
_cod_data_source_block a
_cod_original_cell_volume 1836.64(8)
_cod_original_formula_sum 'C28.10 H22.20 B Cl0.20 Cu F4 Mo2 N2 O8 P2'
_cod_database_code 7124860

loop_
_symmetry_equiv_pos_as_xyz
'x, y, z'
'-x, -y, -z'

loop_
_atom_site_label
_atom_site_type_symbol
_atom_site_fract_x
_atom_site_fract_y
_atom_site_fract_z
_atom_site_U_iso_or_equiv
_atom_site_adp_type
_atom_site_occupancy
_atom_site_symmetry_multiplicity
_atom_site_calc_flag
_atom_site_refinement_flags
_atom_site_disorder_assembly
_atom_site_disorder_group
Cu1 Cu 0.66892(6) -0.37699(5) 0.00524(5) 0.0396(2) Uani 1 1 d . . .
P1 P 0.46453(11) -0.34107(10) -0.00443(9) 0.0410(3) Uani 1 1 d . . .
P2 P 0.31979(12) -0.44843(10) -0.00333(10) 0.0449(3) Uani 1 1 d . . .
Mo1A Mo 0.2470(3) -0.3466(2) -0.13609(16) 0.0408(4) Uani 0.56 1 d P A 1
Mo2A Mo 0.32539(16) -0.26676(18) 0.09983(13) 0.0422(4) Uani 0.56 1 d P A 1
O1A O -0.0243(14) -0.4446(12) -0.1442(9) 0.068(3) Uani 0.56 1 d P A 1
C1A C 0.0792(11) -0.4095(9) -0.1367(11) 0.048(2) Uani 0.56 1 d P A 1
C2A C 0.2589(15) -0.4828(15) -0.2228(12) 0.044(3) Uani 0.56 1 d P A 1
O2A O 0.262(3) -0.5693(17) -0.2807(15) 0.068(4) Uani 0.56 1 d P A 1
C3A C 0.533(2) -0.2566(11) 0.2137(11) 0.055(3) Uani 0.56 1 d P A 1
O3A O 0.6360(12) -0.2480(13) 0.2725(9) 0.080(4) Uani 0.56 1 d P A 1
C4A C 0.4162(18) -0.1313(14) 0.0901(14) 0.056(3) Uani 0.56 1 d P A 1
O4A O 0.477(2) -0.0567(16) 0.0860(11) 0.065(3) Uani 0.56 1 d P A 1
C11 C 0.1262(11) -0.2347(9) -0.2154(10) 0.051(2) Uani 0.56 1 d P A 1
H11A H 0.0334 -0.2291 -0.2239 0.061 Uiso 0.56 1 calc PR A 1
C12 C 0.1660(13) -0.3102(10) -0.2876(10) 0.062(3) Uani 0.56 1 d P A 1
H12A H 0.1083 -0.3631 -0.3572 0.075 Uiso 0.56 1 calc PR A 1
C13 C 0.2958(13) -0.2835(11) -0.2522(10) 0.058(3) Uani 0.56 1 d P A 1
H13A H 0.3503 -0.3187 -0.2915 0.069 Uiso 0.56 1 calc PR A 1
C14 C 0.3464(12) -0.1956(9) -0.1578(10) 0.049(2) Uani 0.56 1 d P A 1
H14A H 0.4395 -0.1585 -0.1201 0.058 Uiso 0.56 1 calc PR A 1
C15 C 0.2376(12) -0.1621(8) -0.1316(9) 0.053(2) Uani 0.56 1 d P A 1
H15A H 0.2382 -0.0976 -0.0724 0.063 Uiso 0.56 1 calc PR A 1
C21 C 0.1118(12) -0.2380(10) 0.0798(11) 0.062(3) Uani 0.56 1 d P A 1
H21A H 0.0423 -0.2376 0.0145 0.074 Uiso 0.56 1 calc PR A 1
C22 C 0.1963(14) -0.1465(10) 0.1586(12) 0.061(3) Uani 0.56 1 d P A 1
H22A H 0.1979 -0.0691 0.1589 0.073 Uiso 0.56 1 calc PR A 1
C23 C 0.2705(15) -0.1790(11) 0.2420(11) 0.068(3) Uani 0.56 1 d P A 1
H23A H 0.3326 -0.1286 0.3111 0.082 Uiso 0.56 1 calc PR A 1
C24 C 0.2330(18) -0.3007(13) 0.2127(13) 0.064(4) Uani 0.56 1 d P A 1
H24A H 0.2604 -0.3472 0.2576 0.077 Uiso 0.56 1 calc PR A 1
C25 C 0.1349(14) -0.3304(10) 0.1124(13) 0.074(4) Uani 0.56 1 d P A 1
H25A H 0.0834 -0.4061 0.0720 0.089 Uiso 0.56 1 calc PR A 1
B2 B 0.876(2) 0.450(2) 0.5551(18) 0.071(5) Uiso 0.35 1 d P B 1
F22 F 0.771(3) 0.415(2) 0.475(2) 0.074(6) Uiso 0.15 1 d P B 1
F23 F 0.894(2) 0.5472(18) 0.6257(16) 0.059(5) Uiso 0.15 1 d P B 1
F24 F 0.908(4) 0.365(3) 0.565(3) 0.101(10) Uiso 0.15 1 d P B 1
F24B F 0.9261(19) 0.3888(17) 0.6137(17) 0.069(5) Uiso 0.20 1 d P B 1
F22B F 0.742(2) 0.467(2) 0.4923(19) 0.094(6) Uiso 0.20 1 d P B 1
F23B F 0.8720(12) 0.4739(10) 0.6682(9) 0.041(3) Uiso 0.20 1 d P B 1
F21B F 0.978(4) 0.504(4) 0.528(3) 0.102(10) Uiso 0.15 1 d P . 1
F21 F 0.990(2) 0.446(2) 0.5212(17) 0.081(5) Uiso 0.20 1 d P . 1
Mo1B Mo 0.2500(4) -0.3256(3) -0.1077(2) 0.0430(5) Uani 0.44 1 d P A 2
Mo2B Mo 0.3627(2) -0.2539(2) 0.12925(17) 0.0422(5) Uani 0.44 1 d P A 2
C1B C 0.0909(18) -0.3959(15) -0.0938(13) 0.059(5) Uiso 0.44 1 d P A 2
O1B O -0.0008(17) -0.4320(17) -0.0921(13) 0.077(5) Uani 0.44 1 d P A 2
C2B C 0.231(3) -0.474(3) -0.213(3) 0.094(14) Uiso 0.44 1 d P A 2
O2B O 0.247(4) -0.543(3) -0.286(3) 0.109(12) Uani 0.44 1 d P A 2
O3B O 0.5809(17) -0.2698(18) 0.2697(17) 0.078(4) Uani 0.44 1 d P A 2
C3B C 0.4867(18) -0.2746(17) 0.2059(17) 0.062(6) Uiso 0.44 1 d P A 2
O4B O 0.478(4) -0.042(2) 0.1190(18) 0.096(8) Uani 0.44 1 d P A 2
C4B C 0.446(3) -0.125(3) 0.116(2) 0.070(8) Uiso 0.44 1 d P A 2
C11B C 0.1156(18) -0.2115(15) -0.1730(15) 0.070(5) Uiso 0.44 1 d P A 2
H11B H 0.0257 -0.2082 -0.1724 0.084 Uiso 0.44 1 calc PR A 2
C12B C 0.143(2) -0.280(2) -0.2550(19) 0.070(6) Uiso 0.44 1 d P A 2
H12B H 0.0811 -0.3289 -0.3247 0.084 Uiso 0.44 1 calc PR A 2
C13B C 0.302(3) -0.249(3) -0.214(2) 0.094(9) Uiso 0.44 1 d P A 2
H13B H 0.3581 -0.2751 -0.2549 0.112 Uiso 0.44 1 calc PR A 2
C14B C 0.335(2) -0.1666(16) -0.1249(15) 0.065(5) Uiso 0.44 1 d P A 2
H14B H 0.4281 -0.1300 -0.0837 0.078 Uiso 0.44 1 calc PR A 2
C15B C 0.237(2) -0.1388(17) -0.0881(16) 0.074(6) Uiso 0.44 1 d P A 2
H15B H 0.2429 -0.0781 -0.0240 0.089 Uiso 0.44 1 calc PR A 2
C21B C 0.1502(17) -0.2422(15) 0.1284(13) 0.063(4) Uiso 0.44 1 d P A 2
H21B H 0.0688 -0.2508 0.0673 0.076 Uiso 0.44 1 calc PR A 2
C22B C 0.235(2) -0.1430(19) 0.1989(17) 0.064(6) Uiso 0.44 1 d P A 2
H22B H 0.2243 -0.0677 0.1958 0.077 Uiso 0.44 1 calc PR A 2
C23B C 0.3331(18) -0.1678(14) 0.2799(14) 0.065(4) Uiso 0.44 1 d P A 2
H23B H 0.3999 -0.1125 0.3436 0.078 Uiso 0.44 1 calc PR A 2
C24B C 0.3107(17) -0.2755(13) 0.2617(13) 0.062(3) Uiso 0.44 1 d P A 2
H24B H 0.3571 -0.3146 0.3096 0.075 Uiso 0.44 1 calc PR A 2
C25B C 0.1951(19) -0.3216(15) 0.1705(16) 0.048(4) Uiso 0.44 1 d P A 2
H25B H 0.1518 -0.4002 0.1421 0.057 Uiso 0.44 1 calc PR A 2
C1S C 0.332(3) -0.166(3) 0.564(3) 0.137(10) Uiso 0.10 1 d P C 2
Cl1 Cl 0.4570(14) -0.0991(11) 0.6761(10) 0.056(3) Uiso 0.10 1 d P C 2
Cl2 Cl 0.2230(14) -0.2763(12) 0.4989(11) 0.065(3) Uiso 0.10 1 d P C 2
N1 N 0.8016(4) -0.2542(3) 0.1294(3) 0.0469(9) Uani 1 1 d . . .
N2 N 1.3240(4) 0.3622(3) 0.1288(3) 0.0419(8) Uani 1 1 d . . .
C31 C 0.7881(6) -0.1497(4) 0.1422(4) 0.0550(12) Uani 1 1 d . A .
H31A H 0.7196 -0.1342 0.0902 0.066 Uiso 1 1 calc R . .
C32 C 0.8689(6) -0.0625(5) 0.2275(4) 0.0607(14) Uani 1 1 d . . .
H32A H 0.8579 0.0111 0.2326 0.073 Uiso 1 1 calc R A .
C33 C 0.9654(5) -0.0845(5) 0.3048(4) 0.0552(13) Uani 1 1 d . A .
C34 C 0.9805(5) -0.1917(5) 0.2925(4) 0.0564(13) Uani 1 1 d . . .
H34A H 1.0474 -0.2088 0.3443 0.068 Uiso 1 1 calc R A .
C35 C 0.8972(5) -0.2755(5) 0.2035(4) 0.0510(11) Uani 1 1 d . A .
H35A H 0.9087 -0.3495 0.1954 0.061 Uiso 1 1 calc R . .
C36 C 1.0544(7) 0.0079(7) 0.4010(4) 0.0726(19) Uani 1 1 d . . .
C37 C 1.1058(10) 0.2041(7) 0.4853(5) 0.052(2) Uani 0.65 1 d P A 1
H37A H 1.1044 0.1878 0.5474 0.062 Uiso 0.65 1 calc PR A 1
H37B H 1.0655 0.2703 0.4832 0.062 Uiso 0.65 1 calc PR A 1
C38 C 1.2474(9) 0.2270(7) 0.4939(4) 0.054(2) Uani 0.65 1 d P A 1
H38A H 1.2963 0.2908 0.5571 0.065 Uiso 0.65 1 calc PR A 1
H38B H 1.2897 0.1624 0.5001 0.065 Uiso 0.65 1 calc PR A 1
C39 C 1.3540(8) 0.3109(6) 0.4132(5) 0.0436(16) Uani 0.65 1 d P A 1
C40 C 1.3463(9) 0.3247(8) 0.3122(6) 0.0414(18) Uani 0.65 1 d P A 1
C43 C 1.4117(15) 0.4282(9) 0.2217(9) 0.052(3) Uani 0.65 1 d P A 1
H43A H 1.4681 0.4872 0.2234 0.062 Uiso 0.65 1 calc PR A 1
C44 C 1.4222(12) 0.4130(10) 0.3143(7) 0.061(3) Uani 0.65 1 d P A 1
H44A H 1.4815 0.4632 0.3786 0.073 Uiso 0.65 1 calc PR A 1
O5 O 1.1206(14) -0.0020(10) 0.4732(11) 0.063(3) Uani 0.65 1 d P A 1
O6 O 1.0309(13) 0.1125(11) 0.3930(12) 0.051(2) Uani 0.65 1 d P A 1
O7 O 1.2511(9) 0.2500(13) 0.4018(10) 0.053(2) Uani 0.65 1 d P A 1
O8 O 1.4484(8) 0.3463(7) 0.4901(5) 0.073(2) Uani 0.65 1 d P A 1
C37B C 1.163(2) 0.163(2) 0.4901(18) 0.078(6) Uiso 0.35 1 d P A 2
H37C H 1.1514 0.1564 0.5530 0.094 Uiso 0.35 1 calc PR A 2
H37D H 1.2525 0.1520 0.4945 0.094 Uiso 0.35 1 calc PR A 2
C38B C 1.144(3) 0.256(2) 0.4827(19) 0.087(6) Uiso 0.35 1 d P A 2
H38C H 1.1915 0.3149 0.5499 0.104 Uiso 0.35 1 calc PR A 2
H38D H 1.0497 0.2601 0.4611 0.104 Uiso 0.35 1 calc PR A 2
C39B C 1.294(2) 0.3382(17) 0.4123(15) 0.062(5) Uiso 0.35 1 d P A 2
C40B C 1.3078(15) 0.3433(13) 0.3117(12) 0.032(4) Uiso 0.35 1 d P A 2
C43B C 1.380(2) 0.450(2) 0.221(2) 0.048(6) Uiso 0.35 1 d P A 2
H43B H 1.4185 0.5177 0.2223 0.057 Uiso 0.35 1 calc PR A 2
C44B C 1.3793(19) 0.4359(18) 0.3123(18) 0.049(5) Uiso 0.35 1 d P A 2
H44B H 1.4288 0.4910 0.3771 0.059 Uiso 0.35 1 calc PR A 2
O8B O 1.372(2) 0.3876(18) 0.4940(10) 0.115(9) Uani 0.35 1 d P A 2
O7B O 1.199(2) 0.265(2) 0.3948(18) 0.073(8) Uani 0.35 1 d P A 2
O6B O 1.072(3) 0.087(2) 0.402(2) 0.076(8) Uani 0.35 1 d P A 2
O5B O 1.143(3) -0.0392(18) 0.477(2) 0.077(7) Uani 0.35 1 d P A 2
C41 C 1.2506(5) 0.2589(4) 0.2177(3) 0.0452(10) Uani 1 1 d . . .
H41 H 1.1927 0.1966 0.2258 0.054 Uiso 1 1 d . . .
C42 C 1.2505(4) 0.2776(4) 0.1282(3) 0.0395(9) Uani 1 1 d . A .
H42A H 1.1945 0.2268 0.0629 0.047 Uiso 1 1 calc R . .
B1 B 0.025(2) 0.011(2) -0.0054(19) 0.073(5) Uiso 0.50 1 d P . 1
F11 F 0.1579(7) 0.0177(5) 0.0309(6) 0.0725(19) Uani 0.50 1 d P . 1
F12 F -0.0049(7) 0.1137(6) 0.0101(10) 0.118(4) Uani 0.50 1 d P . 1
F13 F -0.0245(9) -0.0421(8) -0.1163(7) 0.105(3) Uani 0.50 1 d P . 1
F14 F -0.0395(10) -0.0414(9) 0.0313(10) 0.094(3) Uani 0.50 1 d P . 1
F31 F 0.478(2) -0.0529(18) 0.5133(17) 0.065(5) Uiso 0.15 1 d P . .
F33 F 0.438(5) -0.236(4) 0.480(4) 0.144(15) Uiso 0.15 1 d P . .
F34 F 0.332(3) -0.166(3) 0.564(3) 0.137(10) Uiso 0.15 1 d P . .
F32 F 0.5305(16) -0.0934(13) 0.6853(12) 0.037(3) Uiso 0.15 1 d P . .
B3 B 0.4330(16) -0.1352(13) 0.5633(12) 0.11(2) Uiso 0.15 1 d PR C .

loop_
_atom_site_aniso_label
_atom_site_aniso_U_11
_atom_site_aniso_U_22
_atom_site_aniso_U_33
_atom_site_aniso_U_23
_atom_site_aniso_U_13
_atom_site_aniso_U_12
Cu1 0.0426(4) 0.0391(4) 0.0438(3) 0.0206(3) 0.0187(3) 0.0037(3)
P1 0.0439(6) 0.0446(6) 0.0471(6) 0.0257(5) 0.0226(5) 0.0130(5)
P2 0.0529(7) 0.0414(6) 0.0607(7) 0.0305(5) 0.0327(6) 0.0171(5)
Mo1A 0.0472(5) 0.0349(8) 0.0435(9) 0.0193(6) 0.0153(7) 0.0096(5)
Mo2A 0.0500(9) 0.0355(7) 0.0486(9) 0.0157(6) 0.0257(6) 0.0105(7)
O1A 0.056(7) 0.058(5) 0.101(8) 0.038(7) 0.030(7) 0.011(4)
C1A 0.052(6) 0.045(5) 0.059(7) 0.032(5) 0.023(5) 0.018(4)
C2A 0.042(5) 0.062(8) 0.032(5) 0.033(5) 0.005(5) 0.006(5)
O2A 0.107(10) 0.055(6) 0.048(7) 0.026(5) 0.028(7) 0.024(5)
C3A 0.072(9) 0.066(7) 0.033(5) 0.018(5) 0.027(6) -0.002(7)
O3A 0.088(9) 0.117(9) 0.037(4) 0.036(4) 0.020(6) 0.001(8)
C4A 0.059(8) 0.057(7) 0.052(7) 0.023(6) 0.018(7) 0.013(6)
O4A 0.099(7) 0.039(6) 0.066(7) 0.019(6) 0.045(6) -0.005(5)
C11 0.065(6) 0.050(5) 0.046(5) 0.031(5) 0.016(5) 0.025(5)
C12 0.081(8) 0.056(6) 0.054(6) 0.036(5) 0.012(6) 0.023(6)
C13 0.081(8) 0.057(7) 0.045(6) 0.043(6) 0.013(5) 0.005(5)
C14 0.075(7) 0.029(4) 0.048(6) 0.022(5) 0.023(5) 0.004(5)
C15 0.076(8) 0.031(4) 0.057(6) 0.033(4) 0.014(5) 0.014(4)
C21 0.054(6) 0.062(6) 0.079(8) 0.019(6) 0.039(6) 0.022(5)
C22 0.062(7) 0.053(6) 0.077(9) 0.014(6) 0.040(7) 0.031(5)
C23 0.076(8) 0.093(9) 0.050(6) 0.022(6) 0.039(6) 0.042(7)
C24 0.081(10) 0.085(9) 0.055(7) 0.032(7) 0.051(8) 0.025(7)
C25 0.066(7) 0.064(7) 0.101(10) 0.008(6) 0.060(8) 0.004(6)
Mo1B 0.0404(6) 0.0412(13) 0.0524(14) 0.0268(10) 0.0134(11) 0.0087(8)
Mo2B 0.0427(10) 0.0334(7) 0.0519(12) 0.0128(8) 0.0215(7) 0.0013(7)
O1B 0.041(7) 0.081(9) 0.116(12) 0.047(11) 0.027(9) -0.003(6)
O2B 0.109(16) 0.14(3) 0.084(13) 0.086(18) 0.006(11) 0.000(17)
O3B 0.075(11) 0.105(12) 0.062(8) 0.027(8) 0.035(8) 0.013(8)
O4B 0.172(17) 0.042(9) 0.103(17) 0.017(10) 0.095(16) -0.007(8)
N1 0.044(2) 0.053(2) 0.0460(19) 0.0207(17) 0.0170(17) 0.0004(17)
N2 0.0437(19) 0.0427(19) 0.0431(18) 0.0158(15) 0.0201(16) 0.0034(15)
C31 0.062(3) 0.048(3) 0.049(2) 0.025(2) 0.008(2) -0.005(2)
C32 0.078(4) 0.051(3) 0.048(2) 0.022(2) 0.015(2) -0.010(3)
C33 0.055(3) 0.070(3) 0.041(2) 0.021(2) 0.019(2) -0.012(2)
C34 0.039(2) 0.084(4) 0.051(3) 0.031(3) 0.015(2) 0.007(2)
C35 0.040(2) 0.067(3) 0.053(3) 0.026(2) 0.020(2) 0.011(2)
C36 0.068(4) 0.103(6) 0.037(3) 0.019(3) 0.016(3) -0.021(4)
C37 0.089(6) 0.036(4) 0.030(3) 0.008(3) 0.027(4) -0.011(4)
C38 0.077(5) 0.064(4) 0.012(2) 0.013(3) 0.011(3) -0.022(4)
C39 0.051(4) 0.041(4) 0.032(3) 0.010(3) 0.011(3) -0.008(3)
C40 0.037(4) 0.050(5) 0.039(4) 0.015(3) 0.017(3) 0.006(4)
C43 0.078(8) 0.033(5) 0.043(4) 0.007(4) 0.027(5) -0.013(5)
C44 0.068(7) 0.061(6) 0.037(4) -0.001(4) 0.019(5) -0.028(6)
O5 0.073(6) 0.063(6) 0.052(5) 0.038(4) 0.005(4) 0.006(4)
O6 0.069(5) 0.050(5) 0.041(4) 0.022(3) 0.024(4) 0.003(3)
O7 0.057(5) 0.070(5) 0.029(3) 0.023(3) 0.010(4) -0.015(5)
O8 0.076(5) 0.086(5) 0.035(3) 0.014(3) 0.004(3) -0.028(4)
O8B 0.126(15) 0.136(18) 0.033(6) -0.010(8) 0.016(9) -0.079(14)
O7B 0.094(15) 0.073(14) 0.032(7) 0.008(7) 0.018(11) -0.054(13)
O6B 0.12(2) 0.053(13) 0.039(7) 0.013(8) 0.022(12) -0.045(13)
O5B 0.075(12) 0.081(15) 0.048(7) 0.041(11) -0.024(7) -0.015(11)
C41 0.046(2) 0.047(2) 0.039(2) 0.0166(18) 0.0120(18) -0.0027(19)
C42 0.037(2) 0.045(2) 0.0357(19) 0.0191(17) 0.0078(16) -0.0015(17)
F11 0.062(4) 0.043(3) 0.105(5) 0.020(3) 0.026(4) 0.017(3)
F12 0.048(4) 0.046(4) 0.207(11) 0.010(5) 0.012(5) 0.009(3)
F13 0.081(5) 0.093(6) 0.099(6) -0.006(5) 0.022(5) -0.032(5)
F14 0.090(6) 0.089(7) 0.126(8) 0.043(6) 0.060(6) 0.022(5)

loop_
_atom_type_symbol
_atom_type_description
_atom_type_scat_dispersion_real
_atom_type_scat_dispersion_imag
_atom_type_scat_source
C C 0.0181 0.0091 'International Tables Vol C Tables 4.2.6.8 and 6.1.1.4'
H H 0.0000 0.0000 'International Tables Vol C Tables 4.2.6.8 and 6.1.1.4'
B B 0.0090 0.0039 'International Tables Vol C Tables 4.2.6.8 and 6.1.1.4'
N N 0.0311 0.0180 'International Tables Vol C Tables 4.2.6.8 and 6.1.1.4'
O O 0.0492 0.0322 'International Tables Vol C Tables 4.2.6.8 and 6.1.1.4'
F F 0.0727 0.0534 'International Tables Vol C Tables 4.2.6.8 and 6.1.1.4'
P P 0.2955 0.4335 'International Tables Vol C Tables 4.2.6.8 and 6.1.1.4'
Cl Cl 0.3639 0.7018 'International Tables Vol C Tables 4.2.6.8 and 6.1.1.4'
Cu Cu -1.9646 0.5888 'International Tables Vol C Tables 4.2.6.8 and 6.1.1.4'
Mo Mo -0.0483 2.7339 'International Tables Vol C Tables 4.2.6.8 and 6.1.1.4'

loop_
_exptl_crystal_face_index_h
_exptl_crystal_face_index_k
_exptl_crystal_face_index_l
_exptl_crystal_face_perp_dist
_exptl_oxdiff_crystal_face_indexfrac_h
_exptl_oxdiff_crystal_face_indexfrac_k
_exptl_oxdiff_crystal_face_indexfrac_l
_exptl_oxdiff_crystal_face_x
_exptl_oxdiff_crystal_face_y
_exptl_oxdiff_crystal_face_z
0 0 -1 0.0453 0.0011 0.0010 -1.0017 -0.1109 0.0169 0.0423
-2 -7 0 0.0572 -1.9994 -7.0078 0.0003 -0.6809 -0.5954 -0.3872
2 7 0 0.0572 1.9994 7.0078 -0.0003 0.6809 0.5954 0.3872
-3 -7 7 0.0584 -3.0082 -7.0150 7.0125 0.0498 -0.8300 -0.5993
3 7 -7 0.0584 3.0082 7.0150 -7.0125 -0.0498 0.8300 0.5993
-2 4 -8 0.0502 -1.9954 4.0113 -8.0128 -0.6421 0.1102 0.8231
2 -4 8 0.0502 1.9954 -4.0113 8.0128 0.6421 -0.1102 -0.8231
-3 6 4 0.0469 -3.0104 6.0012 4.0079 0.8116 -0.1050 0.5583
3 -6 -4 0.0699 3.0104 -6.0012 -4.0079 -0.8116 0.1050 -0.5583
-1 3 7 0.0305 -1.0100 2.9959 7.0123 0.9833 -0.0789 0.0258
-3 7 -4 0.0478 -3.0021 7.0101 -4.0056 0.0084 0.0820 0.9758
-3 -4 9 0.0470 -3.0116 -4.0139 9.0160 0.5243 -0.7082 -0.4459
3 4 -9 0.0610 3.0116 4.0139 -9.0160 -0.5243 0.7082 0.4459

loop_
_geom_angle_atom_site_label_1
_geom_angle_atom_site_label_2
_geom_angle_atom_site_label_3
_geom_angle
_geom_angle_site_symmetry_1
_geom_angle_site_symmetry_3
N2 Cu1 N1 109.15(15) 2_755 .
N2 Cu1 P2 110.23(11) 2_755 2_645
N1 Cu1 P2 117.36(13) . 2_645
N2 Cu1 P1 102.30(12) 2_755 .
N1 Cu1 P1 107.61(12) . .
P2 Cu1 P1 109.09(5) 2_645 .
P2 P1 Cu1 124.86(7) . .
P2 P1 Mo1B 67.30(11) . .
Cu1 P1 Mo1B 148.73(8) . .
P2 P1 Mo1A 68.18(9) . .
Cu1 P1 Mo1A 140.24(7) . .
Mo1B P1 Mo1A 9.30(8) . .
P2 P1 Mo2A 60.73(6) . .
Cu1 P1 Mo2A 144.97(6) . .
Mo1B P1 Mo2A 65.94(7) . .
Mo1A P1 Mo2A 74.72(6) . .
P2 P1 Mo2B 66.36(7) . .
Cu1 P1 Mo2B 134.81(7) . .
Mo1B P1 Mo2B 75.81(8) . .
Mo1A P1 Mo2B 84.73(7) . .
Mo2A P1 Mo2B 10.31(5) . .
P1 P2 Cu1 125.90(7) . 2_645
P1 P2 Mo2A 69.38(7) . .
Cu1 P2 Mo2A 145.08(8) 2_645 .
P1 P2 Mo1B 62.55(10) . .
Cu1 P2 Mo1B 146.63(8) 2_645 .
Mo2A P2 Mo1B 67.14(8) . .
P1 P2 Mo2B 66.11(8) . .
Cu1 P2 Mo2B 139.05(9) 2_645 .
Mo2A P2 Mo2B 9.51(7) . .
Mo1B P2 Mo2B 74.13(9) . .
P1 P2 Mo1A 63.73(8) . .
Cu1 P2 Mo1A 138.03(7) 2_645 .
Mo2A P2 Mo1A 76.08(7) . .
Mo1B P2 Mo1A 9.00(8) . .
Mo2B P2 Mo1A 82.88(8) . .
C2A Mo1A C1A 90.9(6) . .
C2A Mo1A C13 83.1(6) . .
C1A Mo1A C13 131.8(5) . .
C2A Mo1A C12 83.7(5) . .
C1A Mo1A C12 97.8(5) . .
C13 Mo1A C12 34.1(5) . .
C2A Mo1A C11 117.2(5) . .
C1A Mo1A C11 85.2(4) . .
C13 Mo1A C11 56.9(5) . .
C12 Mo1A C11 35.7(4) . .
C2A Mo1A C14 113.7(6) . .
C1A Mo1A C14 141.8(4) . .
C13 Mo1A C14 35.3(5) . .
C12 Mo1A C14 59.1(4) . .
C11 Mo1A C14 58.0(4) . .
C2A Mo1A C15 140.6(5) . .
C1A Mo1A C15 108.1(4) . .
C13 Mo1A C15 58.4(5) . .
C12 Mo1A C15 60.2(4) . .
C11 Mo1A C15 35.6(4) . .
C14 Mo1A C15 35.2(4) . .
C2A Mo1A P1 90.3(4) . .
C1A Mo1A P1 123.8(4) . .
C13 Mo1A P1 104.0(3) . .
C12 Mo1A P1 138.1(4) . .
C11 Mo1A P1 140.9(3) . .
C14 Mo1A P1 86.4(3) . .
C15 Mo1A P1 105.6(3) . .
C2A Mo1A P2 79.7(3) . .
C1A Mo1A P2 77.1(3) . .
C13 Mo1A P2 146.6(4) . .
C12 Mo1A P2 162.5(4) . .
C11 Mo1A P2 155.8(4) . .
C14 Mo1A P2 133.7(3) . .
C15 Mo1A P2 137.2(3) . .
P1 Mo1A P2 48.09(7) . .
C2A Mo1A Mo2A 128.1(3) . .
C1A Mo1A Mo2A 83.9(4) . .
C13 Mo1A Mo2A 135.6(4) . .
C12 Mo1A Mo2A 148.2(4) . .
C11 Mo1A Mo2A 113.7(4) . .
C14 Mo1A Mo2A 100.8(3) . .
C15 Mo1A Mo2A 89.0(3) . .
P1 Mo1A Mo2A 53.22(6) . .
P2 Mo1A Mo2A 48.69(7) . .
C4A Mo2A C3A 80.6(6) . .
C4A Mo2A C25 140.8(6) . .
C3A Mo2A C25 125.6(6) . .
C4A Mo2A C23 98.2(6) . .
C3A Mo2A C23 88.5(5) . .
C25 Mo2A C23 59.0(5) . .
C4A Mo2A C22 84.1(6) . .
C3A Mo2A C22 117.7(5) . .
C25 Mo2A C22 58.6(4) . .
C23 Mo2A C22 35.2(5) . .
C4A Mo2A C24 135.5(6) . .
C3A Mo2A C24 91.8(6) . .
C25 Mo2A C24 35.5(5) . .
C23 Mo2A C24 37.5(5) . .
C22 Mo2A C24 60.8(5) . .
C4A Mo2A C21 106.1(6) . .
C3A Mo2A C21 146.7(4) . .
C25 Mo2A C21 35.5(5) . .
C23 Mo2A C21 58.4(5) . .
C22 Mo2A C21 34.6(5) . .
C24 Mo2A C21 60.1(5) . .
C4A Mo2A P2 123.4(5) . .
C3A Mo2A P2 92.5(3) . .
C25 Mo2A P2 87.5(3) . .
C23 Mo2A P2 138.0(4) . .
C22 Mo2A P2 143.3(4) . .
C24 Mo2A P2 100.5(4) . .
C21 Mo2A P2 109.1(3) . .
C4A Mo2A P1 75.2(5) . .
C3A Mo2A P1 71.5(3) . .
C25 Mo2A P1 136.7(3) . .
C23 Mo2A P1 159.6(4) . .
C22 Mo2A P1 155.8(4) . .
C24 Mo2A P1 143.3(3) . .
C21 Mo2A P1 141.7(4) . .
P2 Mo2A P1 49.90(6) . .
C4A Mo2A Mo1A 82.6(5) . .
C3A Mo2A Mo1A 123.5(3) . .
C25 Mo2A Mo1A 100.4(4) . .
C23 Mo2A Mo1A 147.3(4) . .
C22 Mo2A Mo1A 113.5(4) . .
C24 Mo2A Mo1A 134.5(5) . .
C21 Mo2A Mo1A 89.8(4) . .
P2 Mo2A Mo1A 55.24(7) . .
P1 Mo2A Mo1A 52.06(7) . .
O1A C1A Mo1A 174.6(12) . .
O2A C2A Mo1A 177.3(15) . .
O3A C3A Mo2A 177.7(12) . .
O4A C4A Mo2A 174.8(17) . .
C12 C11 C15 110.4(11) . .
C12 C11 Mo1A 70.7(6) . .
C15 C11 Mo1A 74.5(5) . .
C12 C11 H11A 124.8 . .
C15 C11 H11A 124.8 . .
Mo1A C11 H11A 124.8 . .
C13 C12 C11 105.7(12) . .
C13 C12 Mo1A 72.9(6) . .
C11 C12 Mo1A 73.5(6) . .
C13 C12 H12A 126.7 . .
C11 C12 H12A 126.7 . .
Mo1A C12 H12A 126.7 . .
C12 C13 C14 112.8(14) . .
C12 C13 Mo1A 73.0(7) . .
C14 C13 Mo1A 75.0(6) . .
C12 C13 H13A 123.5 . .
C14 C13 H13A 123.5 . .
Mo1A C13 H13A 123.5 . .
C13 C14 C15 106.7(11) . .
C13 C14 Mo1A 69.7(6) . .
C15 C14 Mo1A 73.5(5) . .
C13 C14 H14A 126.5 . .
C15 C14 H14A 126.5 . .
Mo1A C14 H14A 126.5 . .
C14 C15 C11 104.3(11) . .
C14 C15 Mo1A 71.3(5) . .
C11 C15 Mo1A 69.9(5) . .
C14 C15 H15A 127.7 . .
C11 C15 H15A 127.7 . .
Mo1A C15 H15A 127.7 . .
C22 C21 C25 107.7(14) . .
C22 C21 Mo2A 72.2(7) . .
C25 C21 Mo2A 70.8(6) . .
C22 C21 H21A 126.1 . .
C25 C21 H21A 126.1 . .
Mo2A C21 H21A 126.1 . .
C21 C22 C23 109.0(12) . .
C21 C22 Mo2A 73.1(6) . .
C23 C22 Mo2A 72.3(5) . .
C21 C22 H22A 125.4 . .
C23 C22 H22A 125.4 . .
Mo2A C22 H22A 125.4 . .
C22 C23 C24 108.5(12) . .
C22 C23 Mo2A 72.5(6) . .
C24 C23 Mo2A 71.3(5) . .
C22 C23 H23A 125.7 . .
C24 C23 H23A 125.7 . .
Mo2A C23 H23A 125.7 . .
C25 C24 C23 103.2(11) . .
C25 C24 Mo2A 71.3(6) . .
C23 C24 Mo2A 71.2(6) . .
C25 C24 H24A 128.1 . .
C23 C24 H24A 128.1 . .
Mo2A C24 H24A 128.1 . .
C24 C25 C21 111.5(11) . .
C24 C25 Mo2A 73.2(6) . .
C21 C25 Mo2A 73.7(6) . .
C24 C25 H25A 124.2 . .
C21 C25 H25A 124.2 . .
Mo2A C25 H25A 124.2 . .
F24 B2 F22 101(3) . .
F24 B2 F23 130(3) . .
F22 B2 F23 121(3) . .
F24 B2 F24B 28.3(18) . .
F22 B2 F24B 122(2) . .
F23 B2 F24B 102(2) . .
F24 B2 F21 79(2) . .
F22 B2 F21 109(2) . .
F23 B2 F21 108(2) . .
F24B B2 F21 90.1(19) . .
F24 B2 F22B 127(3) . .
F22 B2 F22B 30.3(14) . .
F23 B2 F22B 90.5(19) . .
F24B B2 F22B 138(2) . .
F21 B2 F22B 124(2) . .
F24 B2 F21B 107(3) . .
F22 B2 F21B 109(2) . .
F23 B2 F21B 84(2) . .
F24B B2 F21B 112(2) . .
F21 B2 F21B 28.6(16) . .
F22B B2 F21B 109(2) . .
F24 B2 F23B 84(2) . .
F22 B2 F23B 120(2) . .
F23 B2 F23B 53.4(13) . .
F24B B2 F23B 57.8(14) . .
F21 B2 F23B 130.0(19) . .
F22B B2 F23B 103.4(17) . .
F21B B2 F23B 126(2) . .
F22B F22 B2 93(3) . .
B2 F23 F23B 74.0(16) . .
F24B F24 B2 87(5) . .
F24B F24 F21 106(5) . .
B2 F24 F21 58(2) . .
F24 F24B B2 64(4) . .
F24 F24B F23B 128(5) . .
B2 F24B F23B 70.0(15) . .
F22 F22B B2 57(3) . .
F23 F23B F24B 96.5(14) . .
F23 F23B B2 52.6(13) . .
F24B F23B B2 52.2(13) . .
F21 F21B F21B 82(5) . 2_766
F21 F21B F21 120(4) . 2_766
F21B F21B F21 37(3) 2_766 2_766
F21 F21B B2 74(4) . .
F21B F21B B2 144(6) 2_766 .
F21 F21B B2 152(4) 2_766 .
F21B F21 F21B 60(4) . 2_766
F21B F21 B2 77(4) . .
F21B F21 B2 130(3) 2_766 .
F21B F21 F21 38(3) . 2_766
F21B F21 F21 22(2) 2_766 2_766
B2 F21 F21 111(2) . 2_766
F21B F21 F24 119(4) . .
F21B F21 F24 166(2) 2_766 .
B2 F21 F24 43.1(16) . .
F21 F21 F24 154(3) 2_766 .
C2B Mo1B C1B 84.0(11) . .
C2B Mo1B C13B 87.9(13) . .
C1B Mo1B C13B 139.9(10) . .
C2B Mo1B C11B 114.0(11) . .
C1B Mo1B C11B 86.0(7) . .
C13B Mo1B C11B 61.9(9) . .
C2B Mo1B C12B 83.1(12) . .
C1B Mo1B C12B 98.6(7) . .
C13B Mo1B C12B 41.4(9) . .
C11B Mo1B C12B 34.8(6) . .
C2B Mo1B C14B 120.4(11) . .
C1B Mo1B C14B 142.2(8) . .
C13B Mo1B C14B 33.5(8) . .
C11B Mo1B C14B 58.5(7) . .
C12B Mo1B C14B 60.5(7) . .
C2B Mo1B C15B 143.2(12) . .
C1B Mo1B C15B 108.9(7) . .
C13B Mo1B C15B 59.7(9) . .
C11B Mo1B C15B 37.3(7) . .
C12B Mo1B C15B 61.3(8) . .
C14B Mo1B C15B 34.3(7) . .
C2B Mo1B P1 90.9(10) . .
C1B Mo1B P1 120.0(6) . .
C13B Mo1B P1 99.2(8) . .
C11B Mo1B P1 146.5(5) . .
C12B Mo1B P1 140.2(6) . .
C14B Mo1B P1 90.1(5) . .
C15B Mo1B P1 109.9(5) . .
C2B Mo1B P2 75.3(10) . .
C1B Mo1B P2 71.1(5) . .
C13B Mo1B P2 143.6(7) . .
C11B Mo1B P2 154.6(5) . .
C12B Mo1B P2 156.8(6) . .
C14B Mo1B P2 139.2(5) . .
C15B Mo1B P2 141.2(5) . .
P1 Mo1B P2 50.15(9) . .
C2B Mo1B Mo2B 129.3(10) . .
C1B Mo1B Mo2B 84.1(5) . .
C13B Mo1B Mo2B 129.3(9) . .
C11B Mo1B Mo2B 114.1(5) . .
C12B Mo1B Mo2B 147.5(7) . .
C14B Mo1B Mo2B 98.0(5) . .
C15B Mo1B Mo2B 87.1(5) . .
P1 Mo1B Mo2B 54.66(8) . .
P2 Mo1B Mo2B 54.18(9) . .
C3B Mo2B C4B 96.3(11) . .
C3B Mo2B C24B 73.2(9) . .
C4B Mo2B C24B 130.9(9) . .
C3B Mo2B C23B 81.5(9) . .
C4B Mo2B C23B 97.8(10) . .
C24B Mo2B C23B 34.1(6) . .
C3B Mo2B C22B 117.5(9) . .
C4B Mo2B C22B 88.3(11) . .
C24B Mo2B C22B 58.6(8) . .
C23B Mo2B C22B 36.4(6) . .
C3B Mo2B C25B 103.6(9) . .
C4B Mo2B C25B 144.9(10) . .
C24B Mo2B C25B 36.2(5) . .
C23B Mo2B C25B 57.8(6) . .
C22B Mo2B C25B 56.9(7) . .
C3B Mo2B C21B 133.1(9) . .
C4B Mo2B C21B 113.6(10) . .
C24B Mo2B C21B 59.9(6) . .
C23B Mo2B C21B 60.0(6) . .
C22B Mo2B C21B 35.4(6) . .
C25B Mo2B C21B 34.1(6) . .
C3B Mo2B P1 83.1(8) . .
C4B Mo2B P1 77.8(9) . .
C24B Mo2B P1 143.7(4) . .
C23B Mo2B P1 163.4(5) . .
C22B Mo2B P1 156.6(7) . .
C25B Mo2B P1 132.7(5) . .
C21B Mo2B P1 136.4(4) . .
C3B Mo2B P2 92.8(8) . .
C4B Mo2B P2 122.9(9) . .
C24B Mo2B P2 105.7(4) . .
C23B Mo2B P2 139.3(5) . .
C22B Mo2B P2 134.8(5) . .
C25B Mo2B P2 85.1(5) . .
C21B Mo2B P2 99.4(4) . .
P1 Mo2B P2 47.53(6) . .
C3B Mo2B Mo1B 131.9(8) . .
C4B Mo2B Mo1B 82.6(8) . .
C24B Mo2B Mo1B 139.8(5) . .
C23B Mo2B Mo1B 146.4(5) . .
C22B Mo2B Mo1B 110.5(6) . .
C25B Mo2B Mo1B 104.0(5) . .
C21B Mo2B Mo1B 88.8(4) . .
P1 Mo2B Mo1B 49.53(8) . .
P2 Mo2B Mo1B 51.69(8) . .
O1B C1B Mo1B 175.0(18) . .
O2B C2B Mo1B 158(3) . .
O3B C3B Mo2B 168(2) . .
O4B C4B Mo2B 166(3) . .
C12B C11B C15B 111.7(18) . .
C12B C11B Mo1B 73.0(12) . .
C15B C11B Mo1B 72.9(11) . .
C12B C11B H11B 124.1 . .
C15B C11B H11B 124.1 . .
Mo1B C11B H11B 124.1 . .
C11B C12B C13B 103(2) . .
C11B C12B Mo1B 72.2(13) . .
C13B C12B Mo1B 67.3(12) . .
C11B C12B H12B 128.5 . .
C13B C12B H12B 128.5 . .
Mo1B C12B H12B 128.5 . .
C14B C13B C12B 105(2) . .
C14B C13B Mo1B 75.8(16) . .
C12B C13B Mo1B 71.3(13) . .
C14B C13B H13B 127.0 . .
C12B C13B H13B 127.0 . .
Mo1B C13B H13B 127.0 . .
C13B C14B C15B 117(2) . .
C13B C14B Mo1B 70.7(15) . .
C15B C14B Mo1B 74.1(12) . .
C13B C14B H14B 121.6 . .
C15B C14B H14B 121.6 . .
Mo1B C14B H14B 121.6 . .
C14B C15B C11B 104.0(17) . .
C14B C15B Mo1B 71.6(12) . .
C11B C15B Mo1B 69.8(11) . .
C14B C15B H15B 127.8 . .
C11B C15B H15B 127.8 . .
Mo1B C15B H15B 127.8 . .
C25B C21B C22B 104.7(18) . .
C25B C21B Mo2B 72.0(10) . .
C22B C21B Mo2B 70.7(11) . .
C25B C21B H21B 127.4 . .
C22B C21B H21B 127.4 . .
Mo2B C21B H21B 127.4 . .
C21B C22B C23B 109(2) . .
C21B C22B Mo2B 73.9(11) . .
C23B C22B Mo2B 70.4(12) . .
C21B C22B H22B 125.6 . .
C23B C22B H22B 125.6 . .
Mo2B C22B H22B 125.6 . .
C24B C23B C22B 108.4(17) . .
C24B C23B Mo2B 72.7(9) . .
C22B C23B Mo2B 73.3(11) . .
C24B C23B H23B 125.6 . .
C22B C23B H23B 125.6 . .
Mo2B C23B H23B 125.6 . .
C23B C24B C25B 107.5(17) . .
C23B C24B Mo2B 73.3(10) . .
C25B C24B Mo2B 74.4(10) . .
C23B C24B H24B 125.9 . .
C25B C24B H24B 125.9 . .
Mo2B C24B H24B 125.9 . .
C21B C25B C24B 110.7(17) . .
C21B C25B Mo2B 73.8(10) . .
C24B C25B Mo2B 69.4(10) . .
C21B C25B H25B 124.7 . .
C24B C25B H25B 124.7 . .
Mo2B C25B H25B 124.7 . .
B3 C1S Cl2 135(3) . .
B3 C1S Cl1 59.6(18) . .
Cl2 C1S Cl1 146(2) . .
F32 Cl1 B3 86.6(16) . .
F32 Cl1 C1S 127(2) . .
B3 Cl1 C1S 43.0(13) . .
C31 N1 C35 118.0(4) . .
C31 N1 Cu1 119.8(3) . .
C35 N1 Cu1 121.9(4) . .
C42 N2 C43 117.5(6) . .
C42 N2 C43B 117.9(13) . .
C43 N2 C43B 19.1(12) . .
C42 N2 Cu1 121.6(3) . 2_755
C43 N2 Cu1 119.9(5) . 2_755
C43B N2 Cu1 119.7(13) . 2_755
N1 C31 C32 123.3(5) . .
N1 C31 H31A 118.4 . .
C32 C31 H31A 118.4 . .
C33 C32 C31 118.6(5) . .
C33 C32 H32A 120.7 . .
C31 C32 H32A 120.7 . .
C34 C33 C32 118.6(5) . .
C34 C33 C36 120.6(6) . .
C32 C33 C36 120.7(6) . .
C33 C34 C35 119.7(5) . .
C33 C34 H34A 120.2 . .
C35 C34 H34A 120.2 . .
N1 C35 C34 121.7(5) . .
N1 C35 H35A 119.2 . .
C34 C35 H35A 119.2 . .
O6B C36 O5 111.0(17) . .
O6B C36 O6 20.1(19) . .
O5 C36 O6 122.6(10) . .
O6B C36 O5B 124.4(18) . .
O5 C36 O5B 17.3(15) . .
O6 C36 O5B 138.8(12) . .
O6B C36 C33 122.5(15) . .
O5 C36 C33 125.6(10) . .
O6 C36 C33 111.3(8) . .
O5B C36 C33 109.8(11) . .
O6 C37 C38 111.2(8) . .
O6 C37 H37A 109.4 . .
C38 C37 H37A 109.4 . .
O6 C37 H37B 109.4 . .
C38 C37 H37B 109.4 . .
H37A C37 H37B 108.0 . .
O7 C38 C37 110.1(7) . .
O7 C38 H38A 109.6 . .
C37 C38 H38A 109.6 . .
O7 C38 H38B 109.6 . .
C37 C38 H38B 109.6 . .
H38A C38 H38B 108.2 . .
O8 C39 O7 125.8(9) . .
O8 C39 C40 122.7(8) . .
O7 C39 C40 111.3(8) . .
C44 C40 C41 119.0(7) . .
C44 C40 C39 119.1(7) . .
C41 C40 C39 121.3(6) . .
N2 C43 C44 122.4(9) . .
N2 C43 H43A 118.8 . .
C44 C43 H43A 118.8 . .
C40 C44 C43 119.3(8) . .
C40 C44 H44A 120.4 . .
C43 C44 H44A 120.4 . .
C36 O6 C37 114.1(10) . .
C39 O7 C38 117.0(9) . .
C38B C37B O6B 106(2) . .
C38B C37B H37C 110.5 . .
O6B C37B H37C 110.5 . .
C38B C37B H37D 110.5 . .
O6B C37B H37D 110.5 . .
H37C C37B H37D 108.7 . .
C37B C38B O7B 105(2) . .
C37B C38B H38C 110.8 . .
O7B C38B H38C 110.8 . .
C37B C38B H38D 110.8 . .
O7B C38B H38D 110.8 . .
H38C C38B H38D 108.9 . .
O8B C39B O7B 125(2) . .
O8B C39B C40B 121.8(19) . .
O7B C39B C40B 112.6(18) . .
C41 C40B C44B 117.2(15) . .
C41 C40B C39B 122.5(13) . .
C44B C40B C39B 120.4(15) . .
N2 C43B C44B 119(2) . .
N2 C43B H43B 120.7 . .
C44B C43B H43B 120.7 . .
C43B C44B C40B 122(2) . .
C43B C44B H44B 119.0 . .
C40B C44B H44B 119.0 . .
C39B O7B C38B 124(2) . .
C36 O6B C37B 118(3) . .
C40B C41 C42 118.3(8) . .
C40B C41 C40 20.6(6) . .
C42 C41 C40 117.4(5) . .
C40B C41 H41 110.0 . .
C42 C41 H41 129.7 . .
C40 C41 H41 112.8 . .
N2 C42 C41 123.8(4) . .
N2 C42 H42A 118.1 . .
C41 C42 H42A 118.1 . .
F14 B1 B1 145(7) 2 2
F14 B1 F14 162(3) 2 .
B1 B1 F14 17(3) 2 .
F14 B1 F12 60(3) 2 .
B1 B1 F12 97(4) 2 .
F14 B1 F12 108.5(15) . .
F14 B1 F11 81(2) 2 .
B1 B1 F11 134(5) 2 .
F14 B1 F11 117.1(19) . .
F12 B1 F11 109.8(16) . .
F14 B1 F13 66(3) 2 .
B1 B1 F13 99(4) 2 .
F14 B1 F13 106.9(14) . .
F12 B1 F13 105.7(18) . .
F11 B1 F13 108.2(15) . .
F14 B1 F12 141(3) 2 2
B1 B1 F12 57(4) 2 2
F14 B1 F12 46.5(8) . 2
F12 B1 F12 154.1(14) . 2
F11 B1 F12 91.1(15) . 2
F13 B1 F12 80.7(14) . 2
F14 B1 F13 133(3) 2 2
B1 B1 F13 57(4) 2 2
F14 B1 F13 49.9(8) . 2
F12 B1 F13 79.8(14) . 2
F11 B1 F13 91.4(14) . 2
F13 B1 F13 155.8(13) . 2
F12 B1 F13 84.8(11) 2 2
F14 B1 F11 114(3) 2 2
B1 B1 F11 31(4) 2 2
F14 B1 F11 47.7(7) . 2
F12 B1 F11 78.7(11) . 2
F11 B1 F11 164.8(16) . 2
F13 B1 F11 80.5(11) . 2
F12 B1 F11 77.7(8) 2 2
F13 B1 F11 77.5(8) 2 2
B1 F11 F14 27.2(9) . 2
B1 F11 B1 15.2(16) . 2
F14 F11 B1 42.4(10) 2 2
F14 F12 B1 29.2(8) 2 .
F14 F12 B1 53.2(10) 2 2
B1 F12 B1 25.9(14) . 2
F14 F13 B1 27.3(8) 2 .
F14 F13 B1 49.2(10) 2 2
B1 F13 B1 24.2(13) . 2
B1 F14 F12 90(3) 2 2
B1 F14 B1 18(3) 2 .
F12 F14 B1 80.4(12) 2 .
B1 F14 F13 87(3) 2 2
F12 F14 F13 126.5(11) 2 2
B1 F14 F13 80.9(11) . 2
B1 F14 F11 72(3) 2 2
F12 F14 F11 117.4(11) 2 2
B1 F14 F11 89.9(13) . 2
F13 F14 F11 112.2(9) 2 2
B3 F31 F31 166(2) . 2_656
Cl1 F32 B3 65.2(15) . .
C1S B3 Cl1 77.4(19) . .
C1S B3 F33 97(3) . .
Cl1 B3 F33 138(2) . .
C1S B3 F31 133(2) . .
Cl1 B3 F31 120.8(14) . .
F33 B3 F31 93(2) . .
C1S B3 F32 104.2(19) . .
Cl1 B3 F32 28.2(7) . .
F33 B3 F32 125(2) . .
F31 B3 F32 106.1(10) . .

loop_
_geom_bond_atom_site_label_1
_geom_bond_atom_site_label_2
_geom_bond_distance
_geom_bond_site_symmetry_2
Cu1 N2 2.038(4) 2_755
Cu1 N1 2.045(4) .
Cu1 P2 2.2614(13) 2_645
Cu1 P1 2.2956(13) .
P1 P2 2.0720(16) .
P1 Mo1B 2.395(4) .
P1 Mo1A 2.497(3) .
P1 Mo2A 2.535(2) .
P1 Mo2B 2.568(3) .
P2 Cu1 2.2613(13) 2_645
P2 Mo2A 2.363(2) .
P2 Mo1B 2.490(4) .
P2 Mo2B 2.573(3) .
P2 Mo1A 2.584(3) .
Mo1A C2A 1.87(2) .
Mo1A C1A 1.983(11) .
Mo1A C13 2.279(10) .
Mo1A C12 2.280(11) .
Mo1A C11 2.316(10) .
Mo1A C14 2.347(9) .
Mo1A C15 2.377(9) .
Mo1A Mo2A 3.054(3) .
Mo2A C4A 2.041(17) .
Mo2A C3A 2.30(2) .
Mo2A C25 2.306(10) .
Mo2A C23 2.329(9) .
Mo2A C22 2.331(10) .
Mo2A C24 2.331(10) .
Mo2A C21 2.343(11) .
O1A C1A 1.166(17) .
C2A O2A 1.19(3) .
C3A O3A 1.15(3) .
C4A O4A 1.18(3) .
C11 C12 1.410(17) .
C11 C15 1.436(15) .
C11 H11A 1.0000 .
C12 C13 1.336(18) .
C12 H12A 1.0000 .
C13 C14 1.402(18) .
C13 H13A 1.0000 .
C14 C15 1.428(19) .
C14 H14A 1.0000 .
C15 H15A 1.0000 .
C21 C22 1.39(2) .
C21 C25 1.42(2) .
C21 H21A 1.0000 .
C22 C23 1.41(2) .
C22 H22A 1.0000 .
C23 C24 1.50(2) .
C23 H23A 1.0000 .
C24 C25 1.41(2) .
C24 H24A 1.0000 .
C25 H25A 1.0000 .
B2 F24 1.21(4) .
B2 F22 1.27(3) .
B2 F23 1.32(3) .
B2 F24B 1.34(3) .
B2 F21 1.49(3) .
B2 F22B 1.51(4) .
B2 F21B 1.52(4) .
B2 F23B 1.59(3) .
F22 F22B 0.76(3) .
F23 F23B 1.33(3) .
F24 F24B 0.63(4) .
F24 F21 1.74(4) .
F24B F23B 1.44(2) .
F21B F21 0.75(4) .
F21B F21B 1.06(6) 2_766
F21B F21 1.22(4) 2_766
F21 F21B 1.22(4) 2_766
F21 F21 1.71(5) 2_766
Mo1B C2B 2.01(4) .
Mo1B C1B 2.037(19) .
Mo1B C13B 2.27(3) .
Mo1B C11B 2.323(19) .
Mo1B C12B 2.33(2) .
Mo1B C14B 2.33(2) .
Mo1B C15B 2.37(2) .
Mo1B Mo2B 3.052(3) .
Mo2B C3B 1.54(2) .
Mo2B C4B 1.95(3) .
Mo2B C24B 2.270(15) .
Mo2B C23B 2.277(17) .
Mo2B C22B 2.32(2) .
Mo2B C25B 2.334(18) .
Mo2B C21B 2.357(17) .
C1B O1B 1.11(2) .
C2B O2B 1.24(5) .
O3B C3B 1.12(3) .
O4B C4B 1.11(4) .
C11B C12B 1.39(3) .
C11B C15B 1.50(3) .
C11B H11B 1.0000 .
C12B C13B 1.63(4) .
C12B H12B 1.0000 .
C13B C14B 1.33(3) .
C13B H13B 1.0000 .
C14B C15B 1.39(3) .
C14B H14B 1.0000 .
C15B H15B 1.0000 .
C21B C25B 1.38(3) .
C21B C22B 1.42(3) .
C21B H21B 1.0000 .
C22B C23B 1.43(3) .
C22B H22B 1.0000 .
C23B C24B 1.33(2) .
C23B H23B 1.0000 .
C24B C25B 1.43(2) .
C24B H24B 1.0000 .
C25B H25B 1.0000 .
C1S B3 1.17(4) .
C1S Cl2 1.62(4) .
C1S Cl1 1.68(4) .
Cl1 F32 0.773(17) .
Cl1 B3 1.48(2) .
N1 C31 1.333(7) .
N1 C35 1.338(7) .
N2 C42 1.326(6) .
N2 C43 1.352(12) .
N2 C43B 1.39(3) .
N2 Cu1 2.038(4) 2_755
C31 C32 1.384(7) .
C31 H31A 0.9500 .
C32 C33 1.375(8) .
C32 H32A 0.9500 .
C33 C34 1.370(9) .
C33 C36 1.516(8) .
C34 C35 1.395(8) .
C34 H34A 0.9500 .
C35 H35A 0.9500 .
C36 O6B 1.02(2) .
C36 O5 1.105(13) .
C36 O6 1.422(15) .
C36 O5B 1.512(18) .
C37 O6 1.443(17) .
C37 C38 1.533(13) .
C37 H37A 0.9900 .
C37 H37B 0.9900 .
C38 O7 1.467(15) .
C38 H38A 0.9900 .
C38 H38B 0.9900 .
C39 O8 1.184(10) .
C39 O7 1.284(15) .
C39 C40 1.502(10) .
C40 C44 1.369(13) .
C40 C41 1.398(9) .
C43 C44 1.384(15) .
C43 H43A 0.9500 .
C44 H44A 0.9500 .
C37B C38B 1.26(3) .
C37B O6B 1.38(3) .
C37B H37C 0.9900 .
C37B H37D 0.9900 .
C38B O7B 1.62(4) .
C38B H38C 0.9900 .
C38B H38D 0.9900 .
C39B O8B 1.16(2) .
C39B O7B 1.28(3) .
C39B C40B 1.54(3) .
C40B C41 1.381(16) .
C40B C44B 1.40(3) .
C43B C44B 1.39(4) .
C43B H43B 0.9500 .
C44B H44B 0.9500 .
C41 C42 1.390(6) .
C41 H41 1.0621 .
C42 H42A 0.9500 .
B1 F14 0.660(19) 2
B1 B1 0.70(3) 2
B1 F14 1.30(3) .
B1 F12 1.35(3) .
B1 F11 1.37(2) .
B1 F13 1.44(3) .
B1 F12 1.60(3) 2
B1 F13 1.69(2) 2
B1 F11 1.93(2) 2
F11 F14 1.425(13) 2
F11 B1 1.93(2) 2
F12 F14 1.177(13) 2
F12 B1 1.60(3) 2
F13 F14 1.312(13) 2
F13 B1 1.69(2) 2
F14 B1 0.660(19) 2
F14 F12 1.177(13) 2
F14 F13 1.312(13) 2
F14 F11 1.425(13) 2
F31 B3 1.60(3) .
F31 F31 1.62(5) 2_656
F33 B3 1.50(5) .
F32 B3 1.6330 .
